data_4081264
loop_
_publ_author_name
'Ke, Chun-Hung'
'Kuo, Bing-Chiuan'
'Nandi, Debkumar'
'Lee, Hon Man'

_publ_section_title
;
 Monodentate Palladium Complexes Bearing Abnormal and Normal Carbene
 Ligands with a Formally Identical Steric Environment
;
_journal_issue 17
_journal_name_full Organometallics
_journal_page_first 4775
_journal_paper_doi 10.1021/om4004219
_journal_volume 32
_journal_year 2013
_chemical_formula_moiety 'C25 H20 Cl2 F N3 Pd'
_chemical_formula_sum 'C25 H20 Cl2 F N3 Pd'
_chemical_formula_weight 558.74
_space_group_IT_number 14
_symmetry_cell_setting monoclinic
_symmetry_Int_Tables_number 14
_symmetry_space_group_name_Hall '-P 2yn'
_symmetry_space_group_name_H-M 'P 1 21/n 1'
_atom_sites_solution_hydrogens geom
_atom_sites_solution_primary direct
_atom_sites_solution_secondary difmap
_audit_creation_method SHELXL-97
_cell_angle_alpha 90.00
_cell_angle_beta 106.026(13)
_cell_angle_gamma 90.00
_cell_formula_units_Z 4
_cell_length_a 14.001(3)
_cell_length_b 11.941(2)
_cell_length_c 14.517(3)
_cell_measurement_reflns_used 580
_cell_measurement_temperature 150(2)
_cell_measurement_theta_max 15.0
_cell_measurement_theta_min 2.5
_cell_volume 2332.7(8)
_computing_cell_refinement 'SAINT (Bruker, 2007)'
_computing_data_collection 'APEX2 (Bruker, 2007)'
_computing_data_reduction 'SAINT (Bruker, 2007)'
_computing_molecular_graphics 'SHELXTL (Sheldrick, 2008)'
_computing_publication_material 'DIAMOND (Brandenburg, 2006)'
_computing_structure_refinement 'SHELXTL (Sheldrick, 2008)'
_computing_structure_solution 'SHELXTL (Sheldrick, 2008)'
_diffrn_ambient_temperature 150(2)
_diffrn_measured_fraction_theta_full 1.000
_diffrn_measured_fraction_theta_max 1.000
_diffrn_measurement_device_type 'Bruker SMART APEXII'
_diffrn_measurement_method \w
_diffrn_radiation_monochromator graphite
_diffrn_radiation_probe x-ray
_diffrn_radiation_type MoK\a
_diffrn_radiation_wavelength 0.71073
_diffrn_reflns_av_R_equivalents 0.1940
_diffrn_reflns_av_sigmaI/netI 0.1618
_diffrn_reflns_limit_h_max 16
_diffrn_reflns_limit_h_min -17
_diffrn_reflns_limit_k_max 15
_diffrn_reflns_limit_k_min -15
_diffrn_reflns_limit_l_max 18
_diffrn_reflns_limit_l_min -18
_diffrn_reflns_number 28598
_diffrn_reflns_theta_full 27.00
_diffrn_reflns_theta_max 27.00
_diffrn_reflns_theta_min 1.79
_diffrn_source 'fine-focus sealed tube'
_diffrn_standards_decay_% 0
_diffrn_standards_interval_count 0
_diffrn_standards_interval_time 0
_diffrn_standards_number 0
_exptl_absorpt_coefficient_mu 1.051
_exptl_absorpt_correction_T_max 0.9207
_exptl_absorpt_correction_T_min 0.8095
_exptl_absorpt_correction_type multi-scan
_exptl_absorpt_process_details 'SADABS (Sheldrick, 2003)'
_exptl_crystal_density_diffrn 1.591
_exptl_crystal_density_method 'not measured'
_exptl_crystal_F_000 1120
_exptl_crystal_size_max 0.21
_exptl_crystal_size_mid 0.11
_exptl_crystal_size_min 0.08
_refine_diff_density_max 0.685
_refine_diff_density_min -0.708
_refine_diff_density_rms 0.120
_refine_ls_extinction_method none
_refine_ls_goodness_of_fit_ref 0.882
_refine_ls_hydrogen_treatment constr
_refine_ls_matrix_type full
_refine_ls_number_parameters 289
_refine_ls_number_reflns 5094
_refine_ls_number_restraints 0
_refine_ls_restrained_S_all 0.882
_refine_ls_R_factor_all 0.1602
_refine_ls_R_factor_gt 0.0673
_refine_ls_shift/su_max 0.003
_refine_ls_shift/su_mean 0.000
_refine_ls_structure_factor_coef Fsqd
_refine_ls_weighting_details 'calc w=1/[\s^2^(Fo^2^)+(0.1000P)^2^+0.4357P] where P=(Fo^2^+2Fc^2^)/3'
_refine_ls_weighting_scheme calc
_refine_ls_wR_factor_gt 0.1612
_refine_ls_wR_factor_ref 0.2134
_reflns_number_gt 2399
_reflns_number_total 5094
_reflns_threshold_expression I>2\s
_cod_data_source_file om4004219_si_001.cif
_cod_data_source_block 3a_chk193
_cod_original_cell_volume 2332.6(8)
_cod_original_sg_symbol_H-M 'P 21/n'
_cod_database_code 4081264

loop_
_symmetry_equiv_pos_as_xyz
'x, y, z'
'-x+1/2, y+1/2, -z+1/2'
'-x, -y, -z'
'x-1/2, -y-1/2, z-1/2'

loop_
_atom_site_label
_atom_site_type_symbol
_atom_site_fract_x
_atom_site_fract_y
_atom_site_fract_z
_atom_site_U_iso_or_equiv
_atom_site_adp_type
_atom_site_occupancy
_atom_site_symmetry_multiplicity
_atom_site_calc_flag
_atom_site_refinement_flags
Pd1 Pd 0.43824(5) 0.27738(5) 0.17738(4) 0.0461(3) Uani 1 1 d .
Cl1 Cl 0.59143(18) 0.2142(2) 0.17126(17) 0.0701(7) Uani 1 1 d .
Cl2 Cl 0.28545(16) 0.3383(2) 0.18897(16) 0.0609(6) Uani 1 1 d .
C18 C 0.5900(6) 0.3907(7) 0.4490(5) 0.0430(19) Uani 1 1 d .
C20 C 0.4742(7) 0.1541(6) 0.4564(6) 0.052(2) Uani 1 1 d .
N1 N 0.5744(5) 0.4913(6) 0.4016(5) 0.0447(16) Uani 1 1 d .
C17 C 0.6465(6) 0.3867(7) 0.5442(6) 0.050(2) Uani 1 1 d .
H11 H 0.6614 0.3165 0.5756 0.060 Uiso 1 1 calc R
C1 C 0.5035(6) 0.3596(7) 0.2948(5) 0.046(2) Uani 1 1 d .
C8 C 0.4900(6) 0.5624(7) 0.2349(5) 0.0447(19) Uani 1 1 d .
C25 C 0.4990(7) 0.1325(7) 0.5549(7) 0.059(2) Uani 1 1 d .
H4 H 0.5657 0.1432 0.5922 0.071 Uiso 1 1 calc R
C12 C 0.4170(7) 0.7411(8) 0.1805(7) 0.065(3) Uani 1 1 d .
H17 H 0.3870 0.8082 0.1942 0.078 Uiso 1 1 calc R
N2 N 0.5476(5) 0.3106(5) 0.3851(5) 0.0430(16) Uani 1 1 d .
C11 C 0.4311(8) 0.7259(8) 0.0924(7) 0.071(3) Uani 1 1 d .
H18 H 0.4105 0.7811 0.0438 0.085 Uiso 1 1 calc R
C14 C 0.6120(6) 0.5877(7) 0.4471(6) 0.053(2) Uani 1 1 d .
H14 H 0.6023 0.6571 0.4139 0.064 Uiso 1 1 calc R
C7 C 0.5178(6) 0.4720(7) 0.3054(6) 0.048(2) Uani 1 1 d .
C15 C 0.6637(7) 0.5828(8) 0.5410(6) 0.058(2) Uani 1 1 d .
H13 H 0.6896 0.6502 0.5731 0.069 Uiso 1 1 calc R
C13 C 0.4458(7) 0.6599(8) 0.2502(6) 0.058(2) Uani 1 1 d .
H16 H 0.4345 0.6722 0.3110 0.069 Uiso 1 1 calc R
C16 C 0.6804(7) 0.4821(8) 0.5922(6) 0.058(2) Uani 1 1 d .
H12 H 0.7145 0.4808 0.6586 0.070 Uiso 1 1 calc R
C9 C 0.5064(7) 0.5471(8) 0.1455(6) 0.058(2) Uani 1 1 d .
H20 H 0.5384 0.4810 0.1326 0.069 Uiso 1 1 calc R
C21 C 0.3769(7) 0.1310(7) 0.4013(7) 0.065(3) Uani 1 1 d .
H6 H 0.3586 0.1417 0.3338 0.077 Uiso 1 1 calc R
C10 C 0.4760(8) 0.6285(9) 0.0751(6) 0.070(3) Uani 1 1 d .
H19 H 0.4864 0.6168 0.0138 0.085 Uiso 1 1 calc R
C19 C 0.5526(7) 0.1903(7) 0.4092(7) 0.055(2) Uani 1 1 d .
H7A H 0.6190 0.1734 0.4527 0.066 Uiso 1 1 calc R
H7B H 0.5448 0.1462 0.3498 0.066 Uiso 1 1 calc R
C24 C 0.4302(8) 0.0964(7) 0.5992(7) 0.064(3) Uani 1 1 d .
H3 H 0.4479 0.0851 0.6666 0.077 Uiso 1 1 calc R
C22 C 0.3083(8) 0.0928(9) 0.4458(9) 0.076(3) Uani 1 1 d .
H2 H 0.2421 0.0772 0.4092 0.091 Uiso 1 1 calc R
C6 C 0.3225(7) 0.2669(10) -0.0284(7) 0.069(3) Uani 1 1 d .
H25 H 0.3107 0.3427 -0.0150 0.083 Uiso 1 1 calc R
C2 C 0.3908(7) 0.0949(9) 0.0224(7) 0.066(3) Uani 1 1 d .
H21 H 0.4286 0.0477 0.0719 0.079 Uiso 1 1 calc R
N3 N 0.3740(5) 0.2035(6) 0.0430(5) 0.0548(19) Uani 1 1 d .
C5 C 0.2851(8) 0.2289(13) -0.1212(7) 0.080(3) Uani 1 1 d .
H24 H 0.2480 0.2769 -0.1703 0.096 Uiso 1 1 calc R
C4 C 0.3031(10) 0.1207(17) -0.1402(9) 0.111(5) Uani 1 1 d .
H23 H 0.2798 0.0927 -0.2037 0.133 Uiso 1 1 calc R
C3 C 0.3541(9) 0.0525(12) -0.0686(10) 0.096(4) Uani 1 1 d .
H22 H 0.3645 -0.0240 -0.0814 0.116 Uiso 1 1 calc R
C23 C 0.3364(9) 0.0772(8) 0.5451(10) 0.074(3) Uani 1 1 d .
F1 F 0.2677(5) 0.0392(6) 0.5880(6) 0.107(2) Uani 1 1 d .

loop_
_atom_site_aniso_label
_atom_site_aniso_U_11
_atom_site_aniso_U_22
_atom_site_aniso_U_33
_atom_site_aniso_U_23
_atom_site_aniso_U_13
_atom_site_aniso_U_12
Pd1 0.0494(4) 0.0437(4) 0.0397(4) -0.0092(3) 0.0032(3) 0.0019(3)
Cl1 0.0519(14) 0.0941(19) 0.0575(14) -0.0278(13) 0.0036(11) 0.0136(13)
Cl2 0.0505(13) 0.0667(15) 0.0594(14) -0.0179(12) 0.0053(11) 0.0074(11)
C18 0.042(5) 0.047(5) 0.034(4) -0.008(4) 0.001(4) -0.002(4)
C20 0.061(6) 0.022(4) 0.064(6) -0.004(4) 0.005(5) 0.002(4)
N1 0.041(4) 0.047(4) 0.041(4) -0.004(3) 0.003(3) 0.001(3)
C17 0.050(5) 0.056(5) 0.039(5) -0.001(4) 0.001(4) 0.004(4)
C1 0.039(5) 0.053(5) 0.040(5) -0.007(4) 0.000(4) 0.006(4)
C8 0.048(5) 0.048(5) 0.034(4) 0.000(4) 0.003(4) -0.009(4)
C25 0.061(6) 0.044(5) 0.068(6) -0.005(5) 0.010(5) -0.004(4)
C12 0.071(7) 0.061(6) 0.054(6) -0.001(5) 0.002(5) 0.002(5)
N2 0.044(4) 0.038(4) 0.042(4) -0.006(3) 0.004(3) -0.002(3)
C11 0.089(8) 0.048(6) 0.066(7) 0.013(5) 0.006(6) -0.004(5)
C14 0.061(6) 0.036(5) 0.054(5) -0.011(4) 0.002(4) -0.003(4)
C7 0.059(5) 0.043(5) 0.035(4) -0.006(4) 0.002(4) 0.001(4)
C15 0.057(6) 0.054(6) 0.050(5) -0.010(4) -0.005(4) -0.007(4)
C13 0.070(6) 0.054(5) 0.047(5) 0.003(4) 0.013(4) 0.012(5)
C16 0.060(6) 0.062(6) 0.044(5) -0.014(5) 0.000(4) -0.003(5)
C9 0.061(6) 0.064(6) 0.055(6) -0.003(5) 0.026(5) -0.005(5)
C21 0.064(7) 0.046(5) 0.078(7) 0.003(5) 0.010(6) 0.000(5)
C10 0.094(8) 0.074(7) 0.040(5) 0.000(5) 0.014(5) -0.018(6)
C19 0.059(6) 0.037(5) 0.065(6) -0.007(4) 0.011(5) 0.001(4)
C24 0.078(8) 0.049(5) 0.065(6) 0.001(5) 0.021(6) -0.007(5)
C22 0.047(6) 0.066(7) 0.101(9) 0.012(6) -0.001(6) 0.000(5)
C6 0.053(6) 0.103(8) 0.047(6) 0.008(6) 0.005(5) 0.001(5)
C2 0.051(6) 0.070(7) 0.074(7) -0.014(5) 0.015(5) 0.002(5)
N3 0.049(4) 0.064(5) 0.049(4) -0.016(4) 0.010(3) 0.001(4)
C5 0.049(6) 0.134(11) 0.049(6) 0.008(7) 0.002(5) 0.005(7)
C4 0.081(9) 0.188(17) 0.061(8) -0.053(10) 0.017(7) -0.024(10)
C3 0.086(9) 0.113(10) 0.093(10) -0.064(9) 0.029(8) -0.023(8)
C23 0.071(8) 0.046(6) 0.113(10) 0.003(6) 0.037(8) 0.007(5)
F1 0.095(5) 0.091(5) 0.153(7) 0.001(5) 0.066(5) -0.013(4)

loop_
_atom_type_symbol
_atom_type_description
_atom_type_scat_dispersion_real
_atom_type_scat_dispersion_imag
_atom_type_scat_source
C C 0.0033 0.0016 'International Tables Vol C Tables 4.2.6.8 and 6.1.1.4'
H H 0.0000 0.0000 'International Tables Vol C Tables 4.2.6.8 and 6.1.1.4'
N N 0.0061 0.0033 'International Tables Vol C Tables 4.2.6.8 and 6.1.1.4'
F F 0.0171 0.0103 'International Tables Vol C Tables 4.2.6.8 and 6.1.1.4'
Cl Cl 0.1484 0.1585 'International Tables Vol C Tables 4.2.6.8 and 6.1.1.4'
Pd Pd -0.9988 1.0072 'International Tables Vol C Tables 4.2.6.8 and 6.1.1.4'

loop_
_geom_angle_atom_site_label_1
_geom_angle_atom_site_label_2
_geom_angle_atom_site_label_3
_geom_angle
C1 Pd1 N3 173.6(3)
C1 Pd1 Cl1 89.0(2)
N3 Pd1 Cl1 89.5(2)
C1 Pd1 Cl2 89.9(2)
N3 Pd1 Cl2 91.8(2)
Cl1 Pd1 Cl2 177.96(9)
N2 C18 N1 107.2(6)
N2 C18 C17 132.8(8)
N1 C18 C17 119.8(7)
C25 C20 C21 118.3(9)
C25 C20 C19 120.7(8)
C21 C20 C19 120.7(9)
C14 N1 C18 120.7(7)
C14 N1 C7 130.6(7)
C18 N1 C7 108.7(6)
C16 C17 C18 120.4(8)
C16 C17 H11 119.8
C18 C17 H11 119.8
C7 C1 N2 106.9(7)
C7 C1 Pd1 127.7(6)
N2 C1 Pd1 125.4(6)
C13 C8 C9 117.6(8)
C13 C8 C7 124.0(7)
C9 C8 C7 118.3(8)
C24 C25 C20 122.1(9)
C24 C25 H4 119.0
C20 C25 H4 119.0
C11 C12 C13 120.5(9)
C11 C12 H17 119.8
C13 C12 H17 119.8
C18 N2 C1 109.9(6)
C18 N2 C19 122.9(7)
C1 N2 C19 127.1(6)
C12 C11 C10 118.5(9)
C12 C11 H18 120.8
C10 C11 H18 120.8
C15 C14 N1 118.7(8)
C15 C14 H14 120.7
N1 C14 H14 120.7
C1 C7 N1 107.2(7)
C1 C7 C8 130.3(7)
N1 C7 C8 122.4(7)
C14 C15 C16 122.4(8)
C14 C15 H13 118.8
C16 C15 H13 118.8
C8 C13 C12 122.3(9)
C8 C13 H16 118.9
C12 C13 H16 118.9
C17 C16 C15 117.9(8)
C17 C16 H12 121.1
C15 C16 H12 121.1
C10 C9 C8 119.8(9)
C10 C9 H20 120.1
C8 C9 H20 120.1
C22 C21 C20 119.4(10)
C22 C21 H6 120.3
C20 C21 H6 120.3
C11 C10 C9 121.3(9)
C11 C10 H19 119.4
C9 C10 H19 119.4
N2 C19 C20 113.2(7)
N2 C19 H7A 108.9
C20 C19 H7A 108.9
N2 C19 H7B 108.9
C20 C19 H7B 108.9
H7A C19 H7B 107.8
C23 C24 C25 118.6(10)
C23 C24 H3 120.7
C25 C24 H3 120.7
C21 C22 C23 119.6(10)
C21 C22 H2 120.2
C23 C22 H2 120.2
N3 C6 C5 123.6(11)
N3 C6 H25 118.2
C5 C6 H25 118.2
N3 C2 C3 121.2(11)
N3 C2 H21 119.4
C3 C2 H21 119.4
C6 N3 C2 117.4(9)
C6 N3 Pd1 119.1(7)
C2 N3 Pd1 123.1(7)
C4 C5 C6 118.0(12)
C4 C5 H24 121.0
C6 C5 H24 121.0
C5 C4 C3 120.2(11)
C5 C4 H23 119.9
C3 C4 H23 119.9
C4 C3 C2 119.5(12)
C4 C3 H22 120.3
C2 C3 H22 120.3
C24 C23 F1 119.1(12)
C24 C23 C22 121.9(10)
F1 C23 C22 118.9(10)

loop_
_geom_bond_atom_site_label_1
_geom_bond_atom_site_label_2
_geom_bond_distance
Pd1 C1 1.960(8)
Pd1 N3 2.103(7)
Pd1 Cl1 2.298(2)
Pd1 Cl2 2.309(2)
C18 N2 1.351(9)
C18 N1 1.371(10)
C18 C17 1.390(10)
C20 C25 1.399(12)
C20 C21 1.404(12)
C20 C19 1.509(12)
N1 C14 1.360(10)
N1 C7 1.421(10)
C17 C16 1.351(11)
C17 H11 0.9500
C1 C7 1.360(11)
C1 N2 1.413(10)
C8 C13 1.365(12)
C8 C9 1.391(11)
C8 C7 1.464(11)
C25 C24 1.367(13)
C25 H4 0.9500
C12 C11 1.360(13)
C12 C13 1.379(12)
C12 H17 0.9500
N2 C19 1.475(10)
C11 C10 1.377(14)
C11 H18 0.9500
C14 C15 1.356(11)
C14 H14 0.9500
C15 C16 1.399(12)
C15 H13 0.9500
C13 H16 0.9500
C16 H12 0.9500
C9 C10 1.390(13)
C9 H20 0.9500
C21 C22 1.375(14)
C21 H6 0.9500
C10 H19 0.9500
C19 H7A 0.9900
C19 H7B 0.9900
C24 C23 1.350(14)
C24 H3 0.9500
C22 C23 1.398(15)
C22 H2 0.9500
C6 N3 1.325(12)
C6 C5 1.380(14)
C6 H25 0.9500
C2 N3 1.366(11)
C2 C3 1.376(14)
C2 H21 0.9500
C5 C4 1.359(18)
C5 H24 0.9500
C4 C3 1.358(19)
C4 H23 0.9500
C3 H22 0.9500
C23 F1 1.360(12)
